data_7719740
loop_
_publ_author_name
'Varmu&#x17e;ov&#xe1;, V&#x11b;ra'
'C&#xed;sa&#x159;ov&#xe1;, Ivana'
'&#x160;t&#x11b;pni&#x10d;ka, Petr'

_publ_section_title
;
 Synthesis, coordination, and catalytic application of phosphinoferrocene
 ligands bearing flexible thienyl and thiazolyl pendants.
;
_journal_issue 44
_journal_name_full 'Dalton transactions (Cambridge, England : 2003)'
_journal_page_first 16611
_journal_page_last 16628
_journal_paper_doi 10.1039/d5dt02216a
_journal_volume 54
_journal_year 2025
_chemical_formula_moiety 'C54 H46 Cl2 Fe2 P2 Pd S2'
_chemical_formula_sum 'C54 H46 Cl2 Fe2 P2 Pd S2'
_chemical_formula_weight 1109.97
_space_group_crystal_system monoclinic
_space_group_IT_number 14
_space_group_name_Hall '-P 2yn'
_space_group_name_H-M_alt 'P 1 21/n 1'
_atom_sites_solution_hydrogens geom
_atom_sites_solution_primary direct
_atom_sites_solution_secondary difmap
_audit_creation_method SHELXL-2014/7
_audit_update_record
;
2025-09-01 deposited with the CCDC.	2025-10-17 downloaded from the CCDC.
;
_cell_angle_alpha 90
_cell_angle_beta 98.3950(10)
_cell_angle_gamma 90
_cell_formula_units_Z 2
_cell_length_a 11.0368(2)
_cell_length_b 12.7503(3)
_cell_length_c 16.3510(4)
_cell_measurement_reflns_used 9618
_cell_measurement_temperature 120(2)
_cell_measurement_theta_max 27.47
_cell_measurement_theta_min 2.63
_cell_volume 2276.30(9)
_computing_cell_refinement 'SAINT V8.40B (Bruker AXS LLC, 2019)'
_computing_data_collection 'Bruker Instrument Service vV6.2.16'
_computing_data_reduction 'SAINT V8.40B (Bruker AXS LLC, 2019)'
_computing_molecular_graphics 'PLATON (Spek, 2017)'
_computing_publication_material 'PLATON (Spek, 2017)'
_computing_structure_refinement 'SHELXL-2014/7 (Sheldrick, 2014)'
_computing_structure_solution 'SHELXLT-2014  (Sheldrick, 2014)'
_diffrn_ambient_temperature 120(2)
_diffrn_measured_fraction_theta_full 0.997
_diffrn_measured_fraction_theta_max 0.997
_diffrn_measurement_device_type 'Bruker D8 VENTURE Kappa Duo PHOTON III'
_diffrn_measurement_method '\f and \w scans'
_diffrn_radiation_monochromator 'Quazar Mo multilayer optic'
_diffrn_radiation_source 'I\mS micro-focus sealed tube'
_diffrn_radiation_type MoK\a
_diffrn_radiation_wavelength 0.71073
_diffrn_reflns_av_R_equivalents 0.0196
_diffrn_reflns_av_unetI/netI 0.0119
_diffrn_reflns_Laue_measured_fraction_full 0.997
_diffrn_reflns_Laue_measured_fraction_max 0.997
_diffrn_reflns_limit_h_max 14
_diffrn_reflns_limit_h_min -14
_diffrn_reflns_limit_k_max 16
_diffrn_reflns_limit_k_min -16
_diffrn_reflns_limit_l_max 21
_diffrn_reflns_limit_l_min -21
_diffrn_reflns_number 42567
_diffrn_reflns_point_group_measured_fraction_full 0.997
_diffrn_reflns_point_group_measured_fraction_max 0.997
_diffrn_reflns_theta_full 25.242
_diffrn_reflns_theta_max 27.490
_diffrn_reflns_theta_min 2.034
_exptl_absorpt_coefficient_mu 1.338
_exptl_absorpt_correction_T_max 0.78
_exptl_absorpt_correction_T_min 0.71
_exptl_absorpt_correction_type multi-scan
_exptl_absorpt_process_details
;
Krause, L., Herbst-Irmer, R., Sheldrick, G. M., Stalke, D. (2015).
J. Appl. Cryst. 48, 3-10.
;
_exptl_crystal_colour red
_exptl_crystal_density_diffrn 1.619
_exptl_crystal_description prism
_exptl_crystal_F_000 1128
_exptl_crystal_size_max 0.40
_exptl_crystal_size_mid 0.24
_exptl_crystal_size_min 0.20
_refine_diff_density_max 0.665
_refine_diff_density_min -0.465
_refine_diff_density_rms 0.062
_refine_ls_extinction_method none
_refine_ls_goodness_of_fit_ref 1.087
_refine_ls_hydrogen_treatment constr
_refine_ls_matrix_type full
_refine_ls_number_parameters 341
_refine_ls_number_reflns 5192
_refine_ls_number_restraints 85
_refine_ls_restrained_S_all 1.104
_refine_ls_R_factor_all 0.0239
_refine_ls_R_factor_gt 0.0236
_refine_ls_shift/su_max 0.001
_refine_ls_shift/su_mean 0.000
_refine_ls_structure_factor_coef Fsqd
_refine_ls_weighting_details 'w=1/[\s^2^(Fo^2^)+(0.0207P)^2^+2.8453P] where P=(Fo^2^+2Fc^2^)/3'
_refine_ls_weighting_scheme calc
_refine_ls_wR_factor_gt 0.0585
_refine_ls_wR_factor_ref 0.0587
_reflns_Friedel_coverage 0.000
_reflns_number_gt 5123
_reflns_number_total 5192
_reflns_threshold_expression 'I > 2\s(I)'
_cod_data_source_file d5dt02216a2.cif
_cod_data_source_block vv289
_cod_depositor_comments 'Adding full bibliography for 7719737--7719748.cif.'
_cod_original_sg_symbol_H-M 'P 21/n'
_cod_database_code 7719740
_shelx_shelxl_version_number 2014/7
_shelx_space_group_comment
;
The symmetry employed for this shelxl refinement is uniquely defined
by the following loop, which should always be used as a source of
symmetry information in preference to the above space-group names.
They are only intended as comments.
;
_shelx_estimated_absorpt_t_min 0.617
_shelx_estimated_absorpt_t_max 0.776

loop_
_space_group_symop_operation_xyz
'x, y, z'
'-x+1/2, y+1/2, -z+1/2'
'-x, -y, -z'
'x-1/2, -y-1/2, z-1/2'

loop_
_atom_site_label
_atom_site_type_symbol
_atom_site_fract_x
_atom_site_fract_y
_atom_site_fract_z
_atom_site_U_iso_or_equiv
_atom_site_adp_type
_atom_site_occupancy
_atom_site_site_symmetry_order
_atom_site_calc_flag
_atom_site_refinement_flags_posn
_atom_site_refinement_flags_adp
_atom_site_refinement_flags_occupancy
_atom_site_disorder_assembly
_atom_site_disorder_group
Pd1 Pd 0.5000 0.0000 0.5000 0.01290(5) Uani 1 2 d S . P . .
Cl1 Cl 0.33500(4) 0.01718(3) 0.39672(3) 0.02099(9) Uani 1 1 d . . . . .
Fe1 Fe 0.43453(2) 0.30380(2) 0.61053(2) 0.01701(6) Uani 1 1 d . . . . .
P2 P 0.58289(4) 0.16377(3) 0.47304(2) 0.01307(8) Uani 1 1 d . . . . .
C1 C 0.27304(18) 0.37437(15) 0.62669(14) 0.0286(4) Uani 1 1 d . . . . .
C2 C 0.31192(18) 0.30303(16) 0.69215(13) 0.0286(4) Uani 1 1 d . . . . .
H2 H 0.3291 0.3203 0.7492 0.034 Uiso 1 1 calc R U . . .
C3 C 0.32066(17) 0.20127(15) 0.65754(12) 0.0254(4) Uani 1 1 d . . . . .
H3 H 0.3446 0.1389 0.6873 0.030 Uiso 1 1 calc R U . . .
C4 C 0.28725(16) 0.20967(15) 0.57063(12) 0.0240(4) Uani 1 1 d . . . . .
H4 H 0.2848 0.1538 0.5320 0.029 Uiso 1 1 calc R U . . .
C5 C 0.25808(16) 0.31652(16) 0.55156(13) 0.0262(4) Uani 1 1 d . . . . .
H5 H 0.2330 0.3444 0.4979 0.031 Uiso 1 1 calc R U . . .
C6 C 0.57826(14) 0.25967(13) 0.55301(10) 0.0157(3) Uani 1 1 d . . . . .
C7 C 0.55493(15) 0.37014(13) 0.54125(11) 0.0189(3) Uani 1 1 d . . . . .
H7 H 0.5350 0.4049 0.4897 0.023 Uiso 1 1 calc R U . . .
C8 C 0.56705(16) 0.41793(15) 0.62079(12) 0.0232(4) Uani 1 1 d . . . . .
H8 H 0.5561 0.4903 0.6314 0.028 Uiso 1 1 calc R U . . .
C9 C 0.59806(17) 0.33949(15) 0.68112(11) 0.0242(4) Uani 1 1 d . . . . .
H9 H 0.6123 0.3504 0.7392 0.029 Uiso 1 1 calc R U . . .
C10 C 0.60444(15) 0.24100(14) 0.64038(10) 0.0197(3) Uani 1 1 d . . . . .
H10 H 0.6227 0.1751 0.6664 0.024 Uiso 1 1 calc R U . . .
C11 C 0.74470(15) 0.15103(13) 0.46432(10) 0.0168(3) Uani 1 1 d . . . . .
C12 C 0.78020(17) 0.07549(14) 0.41112(11) 0.0221(3) Uani 1 1 d . . . . .
H12 H 0.7201 0.0318 0.3807 0.026 Uiso 1 1 calc R U . . .
C13 C 0.90238(18) 0.06337(16) 0.40211(12) 0.0269(4) Uani 1 1 d . . . . .
H13 H 0.9255 0.0126 0.3648 0.032 Uiso 1 1 calc R U . . .
C14 C 0.99020(18) 0.1252(2) 0.44738(14) 0.0359(5) Uani 1 1 d . . . . .
H14 H 1.0739 0.1177 0.4409 0.043 Uiso 1 1 calc R U . . .
C15 C 0.9558(2) 0.1984(2) 0.50241(19) 0.0527(8) Uani 1 1 d . . . . .
H15 H 1.0166 0.2393 0.5350 0.063 Uiso 1 1 calc R U . . .
C16 C 0.83319(18) 0.21236(19) 0.51014(15) 0.0370(5) Uani 1 1 d . . . . .
H16 H 0.8101 0.2640 0.5469 0.044 Uiso 1 1 calc R U . . .
C17 C 0.51861(15) 0.23524(13) 0.37993(10) 0.0164(3) Uani 1 1 d . . . . .
C18 C 0.58925(17) 0.26535(15) 0.32060(11) 0.0240(4) Uani 1 1 d . . . . .
H18 H 0.6742 0.2493 0.3279 0.029 Uiso 1 1 calc R U . . .
C19 C 0.5360(2) 0.31941(17) 0.24995(12) 0.0304(4) Uani 1 1 d . . . . .
H19 H 0.5850 0.3388 0.2092 0.037 Uiso 1 1 calc R U . . .
C20 C 0.4141(2) 0.34472(15) 0.23883(12) 0.0288(4) Uani 1 1 d . . . . .
H20 H 0.3785 0.3817 0.1908 0.035 Uiso 1 1 calc R U . . .
C21 C 0.34320(18) 0.31562(15) 0.29860(12) 0.0264(4) Uani 1 1 d . . . . .
H21 H 0.2588 0.3336 0.2916 0.032 Uiso 1 1 calc R U . . .
C22 C 0.39400(16) 0.26083(14) 0.36812(11) 0.0207(3) Uani 1 1 d . . . . .
H22 H 0.3441 0.2404 0.4081 0.025 Uiso 1 1 calc R U . . .
S1 S 0.03114(11) 0.43605(11) 0.68252(14) 0.0404(5) Uani 0.503(3) 1 d D U P A 1
C23 C 0.2637(4) 0.4903(4) 0.6468(3) 0.0251(11) Uani 0.503(3) 1 d D U P A 1
H23A H 0.3162 0.5053 0.7000 0.030 Uiso 0.503(3) 1 calc R U P A 1
H23B H 0.2948 0.5323 0.6034 0.030 Uiso 0.503(3) 1 calc R U P A 1
C24 C 0.1354(4) 0.5228(3) 0.6528(3) 0.0215(8) Uani 0.503(3) 1 d D U P A 1
C25 C 0.0838(3) 0.6200(3) 0.6387(2) 0.0236(8) Uani 0.503(3) 1 d D U P A 1
H25 H 0.1265 0.6785 0.6210 0.028 Uiso 0.503(3) 1 calc R U P A 1
C26 C -0.0388(3) 0.6245(3) 0.6531(2) 0.0258(8) Uani 0.503(3) 1 d D U P A 1
H26 H -0.0867 0.6867 0.6474 0.031 Uiso 0.503(3) 1 calc R U P A 1
C27 C -0.0816(4) 0.5298(3) 0.6761(3) 0.0370(10) Uani 0.503(3) 1 d D U P A 1
H27 H -0.1626 0.5176 0.6871 0.044 Uiso 0.503(3) 1 calc R U P A 1
S1A S 0.03691(10) 0.47375(14) 0.72155(8) 0.0314(3) Uani 0.497(3) 1 d D U P A 2
C23A C 0.2252(4) 0.4865(5) 0.6238(3) 0.0293(12) Uani 0.497(3) 1 d D U P A 2
H23C H 0.2701 0.5270 0.6702 0.035 Uiso 0.497(3) 1 calc R U P A 2
H23D H 0.2399 0.5201 0.5715 0.035 Uiso 0.497(3) 1 calc R U P A 2
C24A C 0.0907(3) 0.4884(3) 0.6293(2) 0.0225(8) Uani 0.497(3) 1 d D U P A 2
C25A C -0.0042(3) 0.4882(3) 0.5648(2) 0.0268(8) Uani 0.497(3) 1 d D U P A 2
H25A H 0.0064 0.4952 0.5084 0.032 Uiso 0.497(3) 1 calc R U P A 2
C26A C -0.1201(3) 0.4761(3) 0.5920(2) 0.0305(9) Uani 0.497(3) 1 d D U P A 2
H26A H -0.1954 0.4754 0.5555 0.037 Uiso 0.497(3) 1 calc R U P A 2
C27A C -0.1130(3) 0.4658(4) 0.6747(2) 0.0284(9) Uani 0.497(3) 1 d D U P A 2
H27A H -0.1812 0.4555 0.7032 0.034 Uiso 0.497(3) 1 calc R U P A 2

loop_
_atom_site_aniso_label
_atom_site_aniso_U_11
_atom_site_aniso_U_22
_atom_site_aniso_U_33
_atom_site_aniso_U_23
_atom_site_aniso_U_13
_atom_site_aniso_U_12
Pd1 0.01242(8) 0.01304(9) 0.01256(8) -0.00066(6) -0.00053(6) -0.00047(6)
Cl1 0.02015(19) 0.01867(19) 0.0212(2) 0.00191(15) -0.00683(15) -0.00224(15)
Fe1 0.01534(12) 0.01700(12) 0.01916(12) -0.00323(9) 0.00403(9) 0.00040(9)
P2 0.01161(18) 0.01353(18) 0.01350(18) -0.00048(14) -0.00007(14) 0.00026(14)
C1 0.0218(9) 0.0223(9) 0.0449(12) -0.0034(8) 0.0157(8) 0.0014(7)
C2 0.0268(9) 0.0303(10) 0.0323(10) -0.0064(8) 0.0161(8) -0.0032(8)
C3 0.0238(9) 0.0224(9) 0.0320(10) 0.0004(7) 0.0110(7) -0.0017(7)
C4 0.0170(8) 0.0232(9) 0.0322(10) -0.0052(7) 0.0050(7) -0.0035(7)
C5 0.0134(8) 0.0292(10) 0.0358(10) 0.0013(8) 0.0034(7) 0.0013(7)
C6 0.0125(7) 0.0172(8) 0.0169(8) -0.0027(6) 0.0008(6) 0.0001(6)
C7 0.0179(8) 0.0161(8) 0.0233(8) -0.0020(6) 0.0046(6) -0.0011(6)
C8 0.0217(8) 0.0197(8) 0.0288(9) -0.0091(7) 0.0055(7) -0.0039(7)
C9 0.0217(8) 0.0298(10) 0.0202(8) -0.0087(7) 0.0002(7) -0.0007(7)
C10 0.0176(8) 0.0230(8) 0.0175(8) -0.0027(6) -0.0010(6) 0.0021(6)
C11 0.0142(7) 0.0184(8) 0.0176(7) 0.0020(6) 0.0014(6) 0.0019(6)
C12 0.0224(8) 0.0193(8) 0.0251(9) -0.0018(7) 0.0055(7) 0.0009(7)
C13 0.0269(9) 0.0271(9) 0.0283(9) 0.0026(8) 0.0093(8) 0.0097(8)
C14 0.0163(9) 0.0489(13) 0.0430(12) -0.0036(10) 0.0055(8) 0.0083(9)
C15 0.0139(9) 0.0717(19) 0.0706(18) -0.0366(15) -0.0001(10) -0.0029(10)
C16 0.0161(9) 0.0473(13) 0.0467(13) -0.0259(11) 0.0016(8) -0.0002(8)
C17 0.0188(8) 0.0140(7) 0.0151(7) -0.0004(6) -0.0021(6) 0.0001(6)
C18 0.0247(9) 0.0249(9) 0.0223(9) 0.0047(7) 0.0036(7) 0.0040(7)
C19 0.0398(11) 0.0309(10) 0.0209(9) 0.0078(8) 0.0051(8) 0.0025(9)
C20 0.0401(11) 0.0216(9) 0.0208(9) 0.0019(7) -0.0093(8) 0.0017(8)
C21 0.0241(9) 0.0204(9) 0.0305(10) -0.0006(7) -0.0107(7) 0.0011(7)
C22 0.0191(8) 0.0180(8) 0.0234(8) -0.0007(7) -0.0027(7) -0.0004(6)
S1 0.0310(6) 0.0243(6) 0.0698(12) 0.0125(7) 0.0207(6) 0.0080(5)
C23 0.021(2) 0.0224(19) 0.032(2) -0.0043(18) 0.0034(18) 0.0059(18)
C24 0.0206(17) 0.0208(17) 0.0235(17) -0.0022(14) 0.0048(14) 0.0014(14)
C25 0.0258(17) 0.0216(16) 0.0232(16) 0.0005(13) 0.0034(13) 0.0026(13)
C26 0.0284(17) 0.0268(17) 0.0224(16) 0.0023(14) 0.0043(13) 0.0158(14)
C27 0.0270(19) 0.039(2) 0.049(2) 0.0073(19) 0.0172(17) 0.0113(18)
S1A 0.0258(5) 0.0411(7) 0.0264(6) -0.0002(5) 0.0004(4) 0.0019(5)
C23A 0.024(2) 0.025(2) 0.038(3) -0.0033(19) 0.0009(19) 0.0012(19)
C24A 0.0189(17) 0.0169(17) 0.0318(19) -0.0024(14) 0.0045(15) 0.0032(14)
C25A 0.0235(17) 0.0301(18) 0.0256(17) -0.0052(14) -0.0004(14) 0.0024(14)
C26A 0.0230(17) 0.0301(18) 0.036(2) -0.0017(16) -0.0030(15) 0.0024(15)
C27A 0.0214(17) 0.0263(19) 0.039(2) 0.0053(16) 0.0091(15) 0.0042(15)

loop_
_atom_type_symbol
_atom_type_description
_atom_type_scat_dispersion_real
_atom_type_scat_dispersion_imag
_atom_type_scat_source
C C 0.0033 0.0016 'International Tables Vol C Tables 4.2.6.8 and 6.1.1.4'
H H 0.0000 0.0000 'International Tables Vol C Tables 4.2.6.8 and 6.1.1.4'
Cl Cl 0.1484 0.1585 'International Tables Vol C Tables 4.2.6.8 and 6.1.1.4'
Fe Fe 0.3463 0.8444 'International Tables Vol C Tables 4.2.6.8 and 6.1.1.4'
P P 0.1023 0.0942 'International Tables Vol C Tables 4.2.6.8 and 6.1.1.4'
Pd Pd -0.9988 1.0072 'International Tables Vol C Tables 4.2.6.8 and 6.1.1.4'
S S 0.1246 0.1234 'International Tables Vol C Tables 4.2.6.8 and 6.1.1.4'

loop_
_geom_angle_atom_site_label_1
_geom_angle_atom_site_label_2
_geom_angle_atom_site_label_3
_geom_angle
_geom_angle_site_symmetry_1
_geom_angle_site_symmetry_3
_geom_angle_publ_flag
Cl1 Pd1 Cl1 180.0 3_656 . ?
Cl1 Pd1 P2 86.231(14) 3_656 . ?
Cl1 Pd1 P2 93.769(14) . . ?
Cl1 Pd1 P2 93.769(14) 3_656 3_656 ?
Cl1 Pd1 P2 86.231(14) . 3_656 ?
P2 Pd1 P2 180.000(17) . 3_656 ?
C10 Fe1 C2 121.30(8) . . ?
C10 Fe1 C6 41.30(6) . . ?
C2 Fe1 C6 159.79(8) . . ?
C10 Fe1 C3 104.76(8) . . ?
C2 Fe1 C3 40.92(8) . . ?
C6 Fe1 C3 124.12(7) . . ?
C10 Fe1 C9 40.99(7) . . ?
C2 Fe1 C9 104.32(8) . . ?
C6 Fe1 C9 68.89(7) . . ?
C3 Fe1 C9 118.11(8) . . ?
C10 Fe1 C1 158.79(8) . . ?
C2 Fe1 C1 40.78(9) . . ?
C6 Fe1 C1 158.69(8) . . ?
C3 Fe1 C1 68.73(8) . . ?
C9 Fe1 C1 122.82(8) . . ?
C10 Fe1 C4 120.47(7) . . ?
C2 Fe1 C4 68.49(8) . . ?
C6 Fe1 C4 109.03(7) . . ?
C3 Fe1 C4 40.62(8) . . ?
C9 Fe1 C4 154.57(8) . . ?
C1 Fe1 C4 68.50(8) . . ?
C10 Fe1 C5 157.58(8) . . ?
C2 Fe1 C5 68.39(9) . . ?
C6 Fe1 C5 123.71(7) . . ?
C3 Fe1 C5 68.44(8) . . ?
C9 Fe1 C5 161.25(8) . . ?
C1 Fe1 C5 40.60(8) . . ?
C4 Fe1 C5 40.66(8) . . ?
C10 Fe1 C7 69.23(7) . . ?
C2 Fe1 C7 155.67(8) . . ?
C6 Fe1 C7 41.24(7) . . ?
C3 Fe1 C7 163.17(7) . . ?
C9 Fe1 C7 68.32(7) . . ?
C1 Fe1 C7 122.45(8) . . ?
C4 Fe1 C7 127.85(7) . . ?
C5 Fe1 C7 110.82(8) . . ?
C10 Fe1 C8 68.79(7) . . ?
C2 Fe1 C8 118.95(8) . . ?
C6 Fe1 C8 68.90(7) . . ?
C3 Fe1 C8 153.43(8) . . ?
C9 Fe1 C8 40.28(8) . . ?
C1 Fe1 C8 107.53(8) . . ?
C4 Fe1 C8 164.56(8) . . ?
C5 Fe1 C8 126.81(8) . . ?
C7 Fe1 C8 40.64(7) . . ?
C6 P2 C11 104.50(8) . . ?
C6 P2 C17 102.61(8) . . ?
C11 P2 C17 104.21(8) . . ?
C6 P2 Pd1 114.55(6) . . ?
C11 P2 Pd1 110.44(6) . . ?
C17 P2 Pd1 119.06(5) . . ?
C5 C1 C2 107.61(17) . . ?
C5 C1 C23 133.5(3) . . ?
C2 C1 C23 118.8(3) . . ?
C5 C1 C23A 117.6(3) . . ?
C2 C1 C23A 133.6(3) . . ?
C5 C1 Fe1 69.76(10) . . ?
C2 C1 Fe1 69.11(11) . . ?
C23 C1 Fe1 122.9(2) . . ?
C23A C1 Fe1 135.5(2) . . ?
C1 C2 C3 108.31(18) . . ?
C1 C2 Fe1 70.11(11) . . ?
C3 C2 Fe1 69.74(11) . . ?
C1 C2 H2 125.8 . . ?
C3 C2 H2 125.8 . . ?
Fe1 C2 H2 125.9 . . ?
C4 C3 C2 107.84(18) . . ?
C4 C3 Fe1 70.04(11) . . ?
C2 C3 Fe1 69.34(11) . . ?
C4 C3 H3 126.1 . . ?
C2 C3 H3 126.1 . . ?
Fe1 C3 H3 126.1 . . ?
C3 C4 C5 107.99(17) . . ?
C3 C4 Fe1 69.34(11) . . ?
C5 C4 Fe1 69.68(10) . . ?
C3 C4 H4 126.0 . . ?
C5 C4 H4 126.0 . . ?
Fe1 C4 H4 126.5 . . ?
C1 C5 C4 108.26(18) . . ?
C1 C5 Fe1 69.64(11) . . ?
C4 C5 Fe1 69.66(10) . . ?
C1 C5 H5 125.9 . . ?
C4 C5 H5 125.9 . . ?
Fe1 C5 H5 126.4 . . ?
C10 C6 C7 107.54(14) . . ?
C10 C6 P2 126.05(13) . . ?
C7 C6 P2 126.31(13) . . ?
C10 C6 Fe1 69.12(9) . . ?
C7 C6 Fe1 69.85(9) . . ?
P2 C6 Fe1 129.10(9) . . ?
C8 C7 C6 107.78(15) . . ?
C8 C7 Fe1 69.76(10) . . ?
C6 C7 Fe1 68.92(9) . . ?
C8 C7 H7 126.1 . . ?
C6 C7 H7 126.1 . . ?
Fe1 C7 H7 126.8 . . ?
C9 C8 C7 108.41(16) . . ?
C9 C8 Fe1 69.63(11) . . ?
C7 C8 Fe1 69.60(10) . . ?
C9 C8 H8 125.8 . . ?
C7 C8 H8 125.8 . . ?
Fe1 C8 H8 126.5 . . ?
C8 C9 C10 108.69(16) . . ?
C8 C9 Fe1 70.09(10) . . ?
C10 C9 Fe1 68.95(10) . . ?
C8 C9 H9 125.7 . . ?
C10 C9 H9 125.7 . . ?
Fe1 C9 H9 126.9 . . ?
C9 C10 C6 107.57(16) . . ?
C9 C10 Fe1 70.06(10) . . ?
C6 C10 Fe1 69.57(9) . . ?
C9 C10 H10 126.2 . . ?
C6 C10 H10 126.2 . . ?
Fe1 C10 H10 125.7 . . ?
C16 C11 C12 119.26(16) . . ?
C16 C11 P2 122.05(14) . . ?
C12 C11 P2 118.67(13) . . ?
C13 C12 C11 120.69(17) . . ?
C13 C12 H12 119.7 . . ?
C11 C12 H12 119.7 . . ?
C14 C13 C12 119.87(18) . . ?
C14 C13 H13 120.1 . . ?
C12 C13 H13 120.1 . . ?
C13 C14 C15 119.70(19) . . ?
C13 C14 H14 120.1 . . ?
C15 C14 H14 120.1 . . ?
C14 C15 C16 120.5(2) . . ?
C14 C15 H15 119.7 . . ?
C16 C15 H15 119.7 . . ?
C11 C16 C15 119.9(2) . . ?
C11 C16 H16 120.0 . . ?
C15 C16 H16 120.0 . . ?
C18 C17 C22 118.77(16) . . ?
C18 C17 P2 122.17(13) . . ?
C22 C17 P2 119.06(13) . . ?
C17 C18 C19 120.24(18) . . ?
C17 C18 H18 119.9 . . ?
C19 C18 H18 119.9 . . ?
C20 C19 C18 120.78(19) . . ?
C20 C19 H19 119.6 . . ?
C18 C19 H19 119.6 . . ?
C19 C20 C21 119.15(17) . . ?
C19 C20 H20 120.4 . . ?
C21 C20 H20 120.4 . . ?
C22 C21 C20 120.77(18) . . ?
C22 C21 H21 119.6 . . ?
C20 C21 H21 119.6 . . ?
C21 C22 C17 120.27(18) . . ?
C21 C22 H22 119.9 . . ?
C17 C22 H22 119.9 . . ?
C24 S1 C27 92.50(18) . . ?
C24 C23 C1 112.3(3) . . ?
C24 C23 H23A 109.2 . . ?
C1 C23 H23A 109.2 . . ?
C24 C23 H23B 109.2 . . ?
C1 C23 H23B 109.2 . . ?
H23A C23 H23B 107.9 . . ?
C25 C24 C23 128.0(3) . . ?
C25 C24 S1 110.6(2) . . ?
C23 C24 S1 121.4(3) . . ?
C24 C25 C26 113.3(3) . . ?
C24 C25 H25 123.4 . . ?
C26 C25 H25 123.4 . . ?
C27 C26 C25 112.9(3) . . ?
C27 C26 H26 123.6 . . ?
C25 C26 H26 123.6 . . ?
C26 C27 S1 110.8(3) . . ?
C26 C27 H27 124.6 . . ?
S1 C27 H27 124.6 . . ?
C24A S1A C27A 92.82(18) . . ?
C24A C23A C1 110.8(4) . . ?
C24A C23A H23C 109.5 . . ?
C1 C23A H23C 109.5 . . ?
C24A C23A H23D 109.5 . . ?
C1 C23A H23D 109.5 . . ?
H23C C23A H23D 108.1 . . ?
C25A C24A C23A 127.1(3) . . ?
C25A C24A S1A 110.7(3) . . ?
C23A C24A S1A 121.7(3) . . ?
C24A C25A C26A 112.3(3) . . ?
C24A C25A H25A 123.9 . . ?
C26A C25A H25A 123.9 . . ?
C27A C26A C25A 113.6(3) . . ?
C27A C26A H26A 123.2 . . ?
C25A C26A H26A 123.2 . . ?
C26A C27A S1A 110.6(3) . . ?
C26A C27A H27A 124.7 . . ?
S1A C27A H27A 124.7 . . ?

loop_
_geom_bond_atom_site_label_1
_geom_bond_atom_site_label_2
_geom_bond_distance
_geom_bond_site_symmetry_2
_geom_bond_publ_flag
Pd1 Cl1 2.3061(4) 3_656 ?
Pd1 Cl1 2.3061(4) . ?
Pd1 P2 2.3471(4) . ?
Pd1 P2 2.3471(4) 3_656 ?
Fe1 C10 2.0319(17) . ?
Fe1 C2 2.0346(19) . ?
Fe1 C6 2.0380(16) . ?
Fe1 C3 2.0399(19) . ?
Fe1 C9 2.0466(18) . ?
Fe1 C1 2.0479(19) . ?
Fe1 C4 2.0491(18) . ?
Fe1 C5 2.0494(18) . ?
Fe1 C7 2.0504(17) . ?
Fe1 C8 2.0526(18) . ?
P2 C6 1.7965(17) . ?
P2 C11 1.8194(17) . ?
P2 C17 1.8265(17) . ?
C1 C5 1.422(3) . ?
C1 C2 1.422(3) . ?
C1 C23 1.521(5) . ?
C1 C23A 1.523(6) . ?
C2 C3 1.424(3) . ?
C2 H2 0.9500 . ?
C3 C4 1.419(3) . ?
C3 H3 0.9500 . ?
C4 C5 1.424(3) . ?
C4 H4 0.9500 . ?
C5 H5 0.9500 . ?
C6 C10 1.435(2) . ?
C6 C7 1.440(2) . ?
C7 C8 1.425(2) . ?
C7 H7 0.9500 . ?
C8 C9 1.411(3) . ?
C8 H8 0.9500 . ?
C9 C10 1.428(2) . ?
C9 H9 0.9500 . ?
C10 H10 0.9500 . ?
C11 C16 1.383(3) . ?
C11 C12 1.392(2) . ?
C12 C13 1.386(3) . ?
C12 H12 0.9500 . ?
C13 C14 1.378(3) . ?
C13 H13 0.9500 . ?
C14 C15 1.388(3) . ?
C14 H14 0.9500 . ?
C15 C16 1.389(3) . ?
C15 H15 0.9500 . ?
C16 H16 0.9500 . ?
C17 C18 1.385(2) . ?
C17 C22 1.399(2) . ?
C18 C19 1.399(3) . ?
C18 H18 0.9500 . ?
C19 C20 1.370(3) . ?
C19 H19 0.9500 . ?
C20 C21 1.388(3) . ?
C20 H20 0.9500 . ?
C21 C22 1.381(3) . ?
C21 H21 0.9500 . ?
C22 H22 0.9500 . ?
S1 C24 1.717(4) . ?
S1 C27 1.718(4) . ?
C23 C24 1.493(5) . ?
C23 H23A 0.9900 . ?
C23 H23B 0.9900 . ?
C24 C25 1.369(4) . ?
C25 C26 1.408(4) . ?
C25 H25 0.9500 . ?
C26 C27 1.370(5) . ?
C26 H26 0.9500 . ?
C27 H27 0.9500 . ?
S1A C24A 1.709(3) . ?
S1A C27A 1.721(4) . ?
C23A C24A 1.500(5) . ?
C23A H23C 0.9900 . ?
C23A H23D 0.9900 . ?
C24A C25A 1.374(5) . ?
C25A C26A 1.424(5) . ?
C25A H25A 0.9500 . ?
C26A C27A 1.349(5) . ?
C26A H26A 0.9500 . ?
C27A H27A 0.9500 . ?
